data_9016425
loop_
_publ_author_name
'Ilinca, G.'
'Makovicky, E.'
'Topa, D.'
'Zagler, G.'

_publ_section_title
;
 Cuproneyite, Cu7Pb27Bi25S68, a new mineral species from Baita Bihor, Romania
;
_journal_name_full 'The Canadian Mineralogist'
_journal_page_first 353
_journal_page_last 370
_journal_paper_doi 10.3749/canmin.50.2.353
_journal_volume 50
_journal_year 2012
_chemical_compound_source 'skarn deposit of Baita Bihor, Romania'
_chemical_formula_sum 'Ag0.44 Bi13.19 Cu4 Pb12.27 S34'
_chemical_name_mineral Cuproneyite
_space_group_IT_number 12
_symmetry_space_group_name_Hall '-C 2y'
_symmetry_space_group_name_H-M 'C 1 2/m 1'
_cell_angle_alpha 90
_cell_angle_beta 108.800
_cell_angle_gamma 90
_cell_length_a 37.432
_cell_length_b 4.0529
_cell_length_c 43.545
_cell_formula_units_Z 4
_cell_volume 6253.690
_database_code_amcsd 0019214
_exptl_crystal_density_diffrn 7.106
_cod_original_cell_volume 6253.689
_cod_original_formula_sum 'Bi13.19 Pb12.27 Ag.44 Cu4 S34'
_cod_database_code 9016425

loop_
_space_group_symop_operation_xyz
x,y,z
1/2+x,1/2+y,z
x,-y,z
1/2+x,1/2-y,z
-x,y,-z
1/2-x,1/2+y,-z
-x,-y,-z
1/2-x,1/2-y,-z

loop_
_atom_site_aniso_label
_atom_site_aniso_U_11
_atom_site_aniso_U_22
_atom_site_aniso_U_33
_atom_site_aniso_U_12
_atom_site_aniso_U_13
_atom_site_aniso_U_23
BiMe1 0.01670 0.01410 0.02030 0.00000 0.01250 0.00000
PbMe1 0.01670 0.01410 0.02030 0.00000 0.01250 0.00000
BiMe2 0.01800 0.01490 0.02130 0.00000 0.01220 0.00000
PbMe2 0.01800 0.01490 0.02130 0.00000 0.01220 0.00000
PbMe3 0.01710 0.01540 0.02240 0.00000 0.00930 0.00000
PbMe4 0.01820 0.01480 0.02110 0.00000 0.01000 0.00000
BiMe4 0.01820 0.01480 0.02110 0.00000 0.01000 0.00000
BiMe5 0.01740 0.01490 0.02230 0.00000 0.01010 0.00000
PbMe5 0.01740 0.01490 0.02230 0.00000 0.01010 0.00000
PbMe6 0.01760 0.01510 0.02090 0.00000 0.01120 0.00000
BiMe6 0.01760 0.01510 0.02090 0.00000 0.01120 0.00000
AgMe6 0.01760 0.01510 0.02090 0.00000 0.01120 0.00000
PbMe7 0.01750 0.01690 0.02360 0.00000 0.01050 0.00000
BiMe7 0.01750 0.01690 0.02360 0.00000 0.01050 0.00000
BiMe8 0.01140 0.01320 0.02090 0.00000 0.00750 0.00000
PbMe9 0.01510 0.01470 0.02210 0.00000 0.00830 0.00000
BiMe9 0.01510 0.01470 0.02210 0.00000 0.00830 0.00000
BiMe10 0.01730 0.01640 0.02380 0.00000 0.01000 0.00000
PbMe10 0.01730 0.01640 0.02380 0.00000 0.01000 0.00000
BiMe11 0.01750 0.01540 0.02540 0.00000 0.00990 0.00000
AgMe11 0.01750 0.01540 0.02540 0.00000 0.00990 0.00000
PbMe11 0.01750 0.01540 0.02540 0.00000 0.00990 0.00000
BiMe12 0.01610 0.01540 0.02110 0.00000 0.01360 0.00000
PbMe12 0.01610 0.01540 0.02110 0.00000 0.01360 0.00000
BiMe13 0.01230 0.01410 0.02200 0.00000 0.00750 0.00000
PbMe13 0.01230 0.01410 0.02200 0.00000 0.00750 0.00000
PbMe14 0.02100 0.01880 0.02720 0.00000 0.01140 0.00000
BiMe15 0.01500 0.01350 0.01850 0.00000 0.00640 0.00000
PbMe15 0.01500 0.01350 0.01850 0.00000 0.00640 0.00000
BiMe16 0.04020 0.03630 0.04950 0.00000 0.02450 0.00000
PbMe16 0.04020 0.03630 0.04950 0.00000 0.02450 0.00000
AgMe16 0.04020 0.03630 0.04950 0.00000 0.02450 0.00000
BiMe17 0.01790 0.01780 0.02420 0.00000 0.01200 0.00000
PbMe17 0.01790 0.01780 0.02420 0.00000 0.01200 0.00000
PbMe18 0.02330 0.01570 0.02960 0.00000 0.01040 0.00000
BiMe19 0.01700 0.01360 0.02550 0.00000 0.01220 0.00000
BiMe20 0.02630 0.01780 0.02780 0.00000 0.00610 0.00000
BiMe21 0.02060 0.01570 0.02630 0.00000 0.01170 0.00000
PbMe22 0.03470 0.01990 0.02800 0.00000 0.01030 0.00000
PbMe23 0.02180 0.01390 0.02880 0.00000 0.00750 0.00000
PbMe24 0.03570 0.03220 0.03500 0.00000 0.00280 0.00000
PbMe25 0.02240 0.02180 0.04990 0.00000 0.00070 0.00000
PbMe26 0.02910 0.03220 0.04590 0.00000 0.02250 0.00000
Cu 0.03100 0.06400 0.02000 0.00000 -0.00100 0.00000
Cu1 0.01600 0.03300 0.04100 0.00000 0.01000 0.00000
Cu2 0.01700 0.01900 0.05700 0.00000 0.01800 0.00000
Cu3 0.01400 0.02000 0.04930 0.00000 0.00800 0.00000
S1 0.02100 0.00800 0.02000 0.00000 0.01900 0.00000
S2 0.00300 0.01600 0.02400 0.00000 0.01100 0.00000
S3 0.03000 0.02300 0.02300 0.00000 0.00900 0.00000
S4 0.01000 0.02400 0.01600 0.00000 0.00400 0.00000
S5 0.02000 0.02200 0.01600 0.00000 0.01000 0.00000
S6 0.02700 0.01700 0.02500 0.00000 0.01800 0.00000
S7 0.01500 0.02200 0.02900 0.00000 0.01300 0.00000
S8 0.02600 0.01600 0.02600 0.00000 0.01800 0.00000
S9 0.02400 0.01300 0.02800 0.00000 0.01800 0.00000
S10 0.01000 0.01900 0.04500 0.00000 0.02100 0.00000
S11 0.00800 0.00800 0.02600 0.00000 0.00400 0.00000
S12 0.03600 0.01400 0.01400 0.00000 0.00600 0.00000
S13 0.03400 0.01000 0.01800 0.00000 0.01700 0.00000
S14 0.02500 0.01500 0.04400 0.00000 0.01800 0.00000
S15 0.01100 0.01600 0.01400 0.00000 0.00300 0.00000
S16 0.02600 0.02000 0.01800 0.00000 0.01200 0.00000
S17 0.00700 0.01100 0.02500 0.00000 0.00800 0.00000
S18 0.00700 0.01100 0.03700 0.00000 0.00200 0.00000
S19 0.00900 0.01000 0.01900 0.00000 0.00700 0.00000
S20 0.01700 0.00600 0.02100 0.00000 0.01100 0.00000
S21 0.00300 0.01600 0.03900 0.00000 0.01500 0.00000
S22 0.00800 0.02100 0.03800 0.00000 0.01100 0.00000
S23 0.01500 0.01600 0.02200 0.00000 0.01100 0.00000
S24 0.01800 0.01300 0.02100 0.00000 0.00800 0.00000
S25 0.00200 0.02200 0.02300 0.00000 0.00500 0.00000
S26 0.01000 0.02300 0.02500 0.00000 0.00800 0.00000
S27 0.01400 0.02100 0.01800 0.00000 0.00400 0.00000
S28 0.01500 0.03000 0.01600 0.00000 0.00900 0.00000
S29 0.01100 0.01300 0.01400 0.00000 0.01300 0.00000
S30 0.01400 0.01000 0.02100 0.00000 0.01100 0.00000
S31 0.01500 0.01500 0.02200 0.00000 0.01100 0.00000
S32 0.01800 0.00700 0.01900 0.00000 0.01000 0.00000
S33 0.03700 0.02400 0.03000 0.00000 0.02200 0.00000
S34 0.02300 0.01100 0.01700 0.00000 0.01300 0.00000

loop_
_atom_site_label
_atom_site_fract_x
_atom_site_fract_y
_atom_site_fract_z
_atom_site_occupancy
_atom_site_U_iso_or_equiv
BiMe1 0.09479 0.00000 0.94994 0.87000 0.01550
PbMe1 0.09479 0.00000 0.94994 0.13000 0.01550
BiMe2 0.43264 0.00000 0.13679 0.76000 0.01670
PbMe2 0.43264 0.00000 0.13679 0.24000 0.01670
PbMe3 0.31779 0.00000 0.07426 1.00000 0.01760
PbMe4 0.20486 0.00000 0.01401 0.60000 0.01720
BiMe4 0.20486 0.00000 0.01401 0.40000 0.01720
BiMe5 0.04094 0.00000 0.77609 0.62000 0.01730
PbMe5 0.04094 0.00000 0.77609 0.38000 0.01730
PbMe6 0.15607 0.00000 0.83874 0.58000 0.01670
BiMe6 0.15607 0.00000 0.83874 0.32000 0.01670
AgMe6 0.15607 0.00000 0.83874 0.10000 0.01670
PbMe7 0.27069 0.00000 0.90086 0.56000 0.01840
BiMe7 0.27069 0.00000 0.90086 0.44000 0.01840
BiMe8 0.48443 0.00000 0.30993 1.00000 0.01460
PbMe9 0.37119 0.00000 0.24783 0.69000 0.01670
BiMe9 0.37119 0.00000 0.24783 0.21000 0.01670
BiMe10 0.25622 0.00000 0.18681 0.67000 0.01840
PbMe10 0.25622 0.00000 0.18681 0.33000 0.01840
BiMe11 0.09895 0.00000 0.66333 0.74000 0.01870
AgMe11 0.09895 0.00000 0.66333 0.20000 0.01870
PbMe11 0.09895 0.00000 0.66333 0.06000 0.01870
BiMe12 0.21207 0.00000 0.72516 0.90000 0.01570
PbMe12 0.21207 0.00000 0.72516 0.10000 0.01570
BiMe13 0.40254 0.00000 0.52779 0.73000 0.01560
PbMe13 0.40254 0.00000 0.52779 0.27000 0.01560
PbMe14 0.29539 0.00000 0.54228 1.00000 0.02150
BiMe15 0.18339 0.00000 0.53685 0.97000 0.01540
PbMe15 0.18339 0.00000 0.53685 0.03000 0.01540
BiMe16 0.08132 0.00000 0.55147 0.62000 0.03950
PbMe16 0.08132 0.00000 0.55147 0.24000 0.03950
AgMe16 0.08132 0.00000 0.55147 0.14000 0.03950
BiMe17 0.37480 0.00000 0.85601 0.94000 0.01870
PbMe17 0.37480 0.00000 0.85601 0.06000 0.01870
PbMe18 0.33280 0.00000 0.75038 1.00000 0.02240
BiMe19 0.31853 0.00000 0.65072 1.00000 0.01740
BiMe20 0.02897 0.00000 0.08667 1.00000 0.02460
BiMe21 0.06833 0.00000 0.19275 1.00000 0.01990
PbMe22 0.07808 0.00000 0.28962 1.00000 0.02750
PbMe23 0.10222 0.00000 0.38831 1.00000 0.02170
PbMe24 0.38853 0.00000 0.95693 1.00000 0.03640
PbMe25 0.00262 0.00000 0.41318 1.00000 0.03400
PbMe26 0.31900 0.00000 0.37204 1.00000 0.03320
Cu 0.50000 0.50000 0.04100 1.00000 ?
Cu1 0.46890 0.00000 0.01040 1.00000 0.03000
Cu2 0.23140 0.00000 0.30940 1.00000 0.03000
Cu3 0.74940 0.00000 0.58960 1.00000 0.02800
S1 0.06510 0.00000 -0.00420 1.00000 0.01300
S2 0.45410 0.00000 0.08300 1.00000 0.01300
S3 0.35220 0.00000 0.01810 1.00000 0.02500
S4 0.02020 0.00000 0.83410 1.00000 0.01700
S5 0.12810 0.00000 0.89350 1.00000 0.01800
S6 0.24110 0.00000 0.95720 1.00000 0.02100
S7 0.49160 0.00000 0.74530 1.00000 0.02100
S8 0.39920 0.00000 0.19280 1.00000 0.02000
S9 0.28750 0.00000 0.12830 1.00000 0.02000
S10 0.17790 0.00000 0.06500 1.00000 0.02200
S11 0.03100 0.00000 0.33560 1.00000 0.01500
S12 0.07300 0.00000 0.72400 1.00000 0.02200
S13 0.18470 0.00000 0.78470 1.00000 0.01900
S14 0.29130 0.00000 0.84350 1.00000 0.02700
S15 0.45210 0.00000 0.36090 1.00000 0.01400
S16 0.34280 0.00000 0.30660 1.00000 0.02000
S17 0.23800 0.00000 0.24430 1.00000 0.01400
S18 0.05210 0.00000 0.47990 1.00000 0.02000
S19 0.15020 0.00000 0.46130 1.00000 0.01200
S20 0.26830 0.00000 0.47330 1.00000 0.01400
S21 0.36380 0.00000 0.45370 1.00000 0.01700
S22 0.46800 0.00000 0.44680 1.00000 0.02100
S23 0.10270 0.00000 0.09570 1.00000 0.01600
S24 0.13810 0.00000 0.19300 1.00000 0.01700
S25 0.16630 0.00000 0.29640 1.00000 0.01600
S26 0.18640 0.00000 0.39300 1.00000 0.01900
S27 0.47150 0.00000 0.95410 1.00000 0.01800
S28 0.44550 0.00000 0.85700 1.00000 0.02000
S29 0.40750 0.00000 0.76040 1.00000 0.01100
S30 0.39060 0.00000 0.66180 1.00000 0.01400
S31 0.44050 0.00000 0.59020 1.00000 0.01600
S32 0.22270 0.00000 0.59740 1.00000 0.01400
S33 0.12360 0.00000 0.61400 1.00000 0.02800
S34 0.23810 0.00000 0.67710 1.00000 0.01600

loop_
_cod_related_entry_id
_cod_related_entry_database
_cod_related_entry_code
1 AMCSD 0019214
